data_2222104
loop_
_publ_author_name
'Lu, Yi-Hui'
'Wang, Guang-Zhou'
'Zhou, Cheng-He'
'Zhang, Yi-Yi'

_publ_section_title (<i>Z</i>)-3-(9-Anthryl)-1-(4-bromophenyl)-2-(4-nitro-1<i>H</i>-imidazol-1-yl)prop-2-en-1-one
_journal_coeditor_code LH2825
_journal_issue 6
_journal_name_full 'Acta Crystallographica Section E'
_journal_page_first o1396
_journal_paper_doi 10.1107/S1600536809018352
_journal_volume 65
_journal_year 2009
_chemical_formula_iupac 'C26 H16 Br N3 O3'
_chemical_formula_moiety 'C26 H16 Br N3 O3'
_chemical_formula_sum 'C26 H16 Br N3 O3'
_chemical_formula_weight 498.33
_chemical_name_systematic
;
(<i>Z</i>)-3-(9-Anthryl)-1-(4-bromophenyl)-2-(4-nitro-1<i>H</i>-imidazol-
1-yl)prop-2-en-1-one
;
_space_group_IT_number 2
_symmetry_cell_setting triclinic
_symmetry_space_group_name_Hall '-P 1'
_symmetry_space_group_name_H-M 'P -1'
_atom_sites_solution_hydrogens geom
_atom_sites_solution_primary direct
_atom_sites_solution_secondary difmap
_audit_creation_method SHELXL-97
_cell_angle_alpha 78.146(2)
_cell_angle_beta 86.193(2)
_cell_angle_gamma 70.768(2)
_cell_formula_units_Z 2
_cell_length_a 8.1438(11)
_cell_length_b 11.0916(14)
_cell_length_c 12.7979(17)
_cell_measurement_reflns_used 2344
_cell_measurement_temperature 292(2)
_cell_measurement_theta_max 26.94
_cell_measurement_theta_min 2.31
_cell_volume 1068.2(2)
_computing_cell_refinement 'SAINT (Bruker, 2001)'
_computing_data_collection 'SMART (Bruker, 2001)'
_computing_data_reduction 'SAINT (Bruker, 2001)'
_computing_molecular_graphics 'PLATON (Spek, 2009)'
_computing_publication_material 'PLATON (Spek, 2009)'
_computing_structure_refinement 'SHELXL97 (Sheldrick, 2008)'
_computing_structure_solution 'SHELXS97 (Sheldrick, 2008)'
_diffrn_ambient_temperature 292(2)
_diffrn_measured_fraction_theta_full 0.976
_diffrn_measured_fraction_theta_max 0.980
_diffrn_measurement_device_type 'Bruker SMART APEX CCD area-detector'
_diffrn_measurement_method '0.3\% wide \w exposures'
_diffrn_radiation_monochromator graphite
_diffrn_radiation_source 'fine focus sealed Siemens Mo tube'
_diffrn_radiation_type MoK\a
_diffrn_radiation_wavelength 0.71073
_diffrn_reflns_av_R_equivalents 0.0185
_diffrn_reflns_av_sigmaI/netI 0.0399
_diffrn_reflns_limit_h_max 10
_diffrn_reflns_limit_h_min -8
_diffrn_reflns_limit_k_max 13
_diffrn_reflns_limit_k_min -13
_diffrn_reflns_limit_l_max 15
_diffrn_reflns_limit_l_min -16
_diffrn_reflns_number 6422
_diffrn_reflns_theta_full 26.50
_diffrn_reflns_theta_max 26.50
_diffrn_reflns_theta_min 2.65
_exptl_absorpt_coefficient_mu 1.959
_exptl_absorpt_correction_T_max 0.8282
_exptl_absorpt_correction_T_min 0.7748
_exptl_absorpt_correction_type multi-scan
_exptl_absorpt_process_details '(SADABS; Sheldrick, 1996)'
_exptl_crystal_colour orange
_exptl_crystal_density_diffrn 1.549
_exptl_crystal_density_method 'not measured'
_exptl_crystal_description block
_exptl_crystal_F_000 504
_exptl_crystal_size_max 0.13
_exptl_crystal_size_mid 0.12
_exptl_crystal_size_min 0.10
_refine_diff_density_max 0.563
_refine_diff_density_min -0.672
_refine_ls_extinction_coef 0.0078(11)
_refine_ls_extinction_expression Fc^*^=kFc[1+0.001xFc^2^\l^3^/sin(2\q)]^-1/4^
_refine_ls_extinction_method 'SHELXL97 (Sheldrick, 2008)'
_refine_ls_goodness_of_fit_ref 1.020
_refine_ls_hydrogen_treatment constr
_refine_ls_matrix_type full
_refine_ls_number_parameters 298
_refine_ls_number_reflns 4315
_refine_ls_number_restraints 0
_refine_ls_restrained_S_all 1.020
_refine_ls_R_factor_all 0.0666
_refine_ls_R_factor_gt 0.0439
_refine_ls_shift/su_max 0.008
_refine_ls_shift/su_mean 0.001
_refine_ls_structure_factor_coef Fsqd
_refine_ls_weighting_details 'calc w=1/[\s^2^(Fo^2^)+(0.0524P)^2^+0.6665P] where P=(Fo^2^+2Fc^2^)/3'
_refine_ls_weighting_scheme calc
_refine_ls_wR_factor_gt 0.1061
_refine_ls_wR_factor_ref 0.1160
_reflns_number_gt 3095
_reflns_number_total 4315
_reflns_threshold_expression I>2\s(I)
_cod_data_source_file lh2825.cif
_cod_data_source_block I
_cod_depositor_comments
;
The following automatic conversions were performed:
'_symmetry_cell_setting' value 'Triclinic' changed to 'triclinic'
according to '/home/saulius/struct/CIF-dictionaries/cif_core.dic'
dictionary named 'cif_core.dic' version 2.4.1 from 2010-06-29.

Automatic conversion script
Id: cif_fix_enum 1527 2010-12-29 10:47:43Z saulius 

The following automatic conversions were performed:

'_symmetry_cell_setting' value 'Triclinic' changed to 'triclinic'
according to /home/saulius/struct/CIF-dictionaries/cif_core.dic
dictionary named 'cif_core.dic' version 2.4.1 from 2010-06-29.

Automatic conversion script
Id: cif_fix_values 1715 2011-07-08 13:25:40Z adriana 
;
_cod_database_code 2222104
_cod_database_fobs_code 2222104

loop_
_symmetry_equiv_pos_as_xyz
'x, y, z'
'-x, -y, -z'

loop_
_atom_site_type_symbol
_atom_site_label
_atom_site_fract_x
_atom_site_fract_y
_atom_site_fract_z
_atom_site_U_iso_or_equiv
_atom_site_adp_type
_atom_site_calc_flag
_atom_site_refinement_flags
_atom_site_occupancy
_atom_site_disorder_assembly
_atom_site_disorder_group
Br Br1 0.93749(6) 0.89457(4) 0.12755(3) 0.06983(18) Uani d . 1 . .
C C1 0.4551(4) 0.4031(3) 0.3854(2) 0.0356(6) Uani d . 1 . .
C C2 0.3193(4) 0.4914(3) 0.4320(2) 0.0406(7) Uani d . 1 . .
C C3 0.2357(4) 0.6217(3) 0.3799(3) 0.0496(8) Uani d . 1 . .
H H3 0.2699 0.6506 0.3111 0.060 Uiso calc R 1 . .
C C4 0.1080(5) 0.7050(4) 0.4276(4) 0.0691(11) Uani d . 1 . .
H H4 0.0565 0.7902 0.3917 0.083 Uiso calc R 1 . .
C C5 0.0521(5) 0.6637(5) 0.5312(4) 0.0740(13) Uani d . 1 . .
H H5 -0.0342 0.7224 0.5639 0.089 Uiso calc R 1 . .
C C6 0.1223(5) 0.5405(5) 0.5832(3) 0.0647(11) Uani d . 1 . .
H H6 0.0819 0.5144 0.6509 0.078 Uiso calc R 1 . .
C C7 0.2583(4) 0.4483(4) 0.5363(2) 0.0510(9) Uani d . 1 . .
C C8 0.3318(5) 0.3209(4) 0.5877(3) 0.0570(10) Uani d . 1 . .
H H8 0.2893 0.2930 0.6543 0.068 Uiso calc R 1 . .
C C9 0.4663(5) 0.2335(4) 0.5435(3) 0.0545(9) Uani d . 1 . .
C C10 0.5444(7) 0.1041(4) 0.5990(3) 0.0804(14) Uani d . 1 . .
H H10 0.5007 0.0765 0.6653 0.096 Uiso calc R 1 . .
C C11 0.6795(8) 0.0206(5) 0.5582(4) 0.0943(17) Uani d . 1 . .
H H11 0.7273 -0.0642 0.5957 0.113 Uiso calc R 1 . .
C C12 0.7504(7) 0.0613(4) 0.4575(4) 0.0792(13) Uani d . 1 . .
H H12 0.8461 0.0034 0.4305 0.095 Uiso calc R 1 . .
C C13 0.6790(5) 0.1839(3) 0.4007(3) 0.0538(9) Uani d . 1 . .
H H13 0.7270 0.2092 0.3353 0.065 Uiso calc R 1 . .
C C14 0.5326(4) 0.2738(3) 0.4394(2) 0.0415(7) Uani d . 1 . .
C C15 0.5261(4) 0.4522(3) 0.2830(2) 0.0327(6) Uani d . 1 . .
H H15 0.5626 0.5235 0.2820 0.039 Uiso calc R 1 . .
C C16 0.5458(4) 0.4098(2) 0.1916(2) 0.0308(6) Uani d . 1 . .
C C17 0.3147(4) 0.3086(3) 0.1964(2) 0.0391(7) Uani d . 1 . .
H H17 0.2215 0.3730 0.2185 0.047 Uiso calc R 1 . .
C C18 0.5712(5) 0.1936(3) 0.1475(3) 0.0456(7) Uani d . 1 . .
H H18 0.6886 0.1698 0.1296 0.055 Uiso calc R 1 . .
C C19 0.3157(5) 0.1937(3) 0.1754(2) 0.0448(8) Uani d . 1 . .
C C20 0.6441(4) 0.4580(3) 0.0995(2) 0.0322(6) Uani d . 1 . .
C C21 0.7038(4) 0.5703(3) 0.1060(2) 0.0332(6) Uani d . 1 . .
C C22 0.8822(4) 0.5456(3) 0.1056(2) 0.0422(7) Uani d . 1 . .
H H22 0.9569 0.4628 0.1014 0.051 Uiso calc R 1 . .
C C23 0.9499(4) 0.6436(3) 0.1113(3) 0.0490(8) Uani d . 1 . .
H H23 1.0696 0.6267 0.1122 0.059 Uiso calc R 1 . .
C C24 0.8383(4) 0.7651(3) 0.1157(2) 0.0438(7) Uani d . 1 . .
C C25 0.6602(4) 0.7937(3) 0.1138(2) 0.0426(7) Uani d . 1 . .
H H25 0.5861 0.8775 0.1155 0.051 Uiso calc R 1 . .
C C26 0.5943(4) 0.6947(3) 0.1094(2) 0.0389(7) Uani d . 1 . .
H H26 0.4746 0.7121 0.1087 0.047 Uiso calc R 1 . .
N N1 0.4811(3) 0.3085(2) 0.17774(18) 0.0342(5) Uani d . 1 . .
N N2 0.4740(4) 0.1210(2) 0.1464(2) 0.0515(7) Uani d . 1 . .
N N3 0.1680(5) 0.1482(3) 0.1818(3) 0.0663(9) Uani d . 1 . .
O O1 0.1909(5) 0.0414(3) 0.1602(3) 0.1002(11) Uani d . 1 . .
O O2 0.0289(5) 0.2194(4) 0.2088(3) 0.0920(10) Uani d . 1 . .
O O3 0.6822(3) 0.4034(2) 0.02424(17) 0.0464(5) Uani d . 1 . .

loop_
_atom_site_aniso_label
_atom_site_aniso_U_11
_atom_site_aniso_U_22
_atom_site_aniso_U_33
_atom_site_aniso_U_12
_atom_site_aniso_U_13
_atom_site_aniso_U_23
Br1 0.0870(3) 0.0579(2) 0.0872(3) -0.0537(2) 0.0032(2) -0.01466(19)
C1 0.0423(17) 0.0457(16) 0.0284(14) -0.0269(14) 0.0004(12) -0.0071(12)
C2 0.0426(18) 0.0551(19) 0.0351(16) -0.0264(15) 0.0010(13) -0.0159(14)
C3 0.048(2) 0.056(2) 0.0514(19) -0.0203(17) 0.0012(15) -0.0194(16)
C4 0.058(2) 0.073(3) 0.079(3) -0.012(2) -0.004(2) -0.036(2)
C5 0.049(2) 0.108(4) 0.079(3) -0.021(2) 0.009(2) -0.057(3)
C6 0.047(2) 0.119(4) 0.047(2) -0.040(2) 0.0134(17) -0.038(2)
C7 0.0468(19) 0.089(3) 0.0349(17) -0.0403(19) 0.0018(14) -0.0203(17)
C8 0.065(2) 0.090(3) 0.0297(17) -0.049(2) 0.0024(16) -0.0047(18)
C9 0.074(3) 0.065(2) 0.0363(17) -0.044(2) -0.0098(17) 0.0023(16)
C10 0.124(4) 0.070(3) 0.050(2) -0.049(3) -0.018(2) 0.016(2)
C11 0.156(5) 0.054(3) 0.061(3) -0.030(3) -0.026(3) 0.016(2)
C12 0.101(3) 0.050(2) 0.076(3) -0.008(2) -0.019(2) -0.009(2)
C13 0.069(2) 0.0462(19) 0.0451(19) -0.0187(18) -0.0118(17) -0.0038(15)
C14 0.0523(19) 0.0446(17) 0.0352(16) -0.0268(15) -0.0055(14) -0.0043(13)
C15 0.0364(16) 0.0331(14) 0.0342(15) -0.0187(12) 0.0007(12) -0.0065(11)
C16 0.0360(15) 0.0274(13) 0.0345(15) -0.0171(12) -0.0003(11) -0.0066(11)
C17 0.0398(17) 0.0420(16) 0.0412(16) -0.0219(14) -0.0027(13) -0.0052(13)
C18 0.054(2) 0.0340(16) 0.0535(19) -0.0187(14) 0.0031(15) -0.0123(13)
C19 0.062(2) 0.0461(17) 0.0374(16) -0.0354(17) -0.0100(15) 0.0011(13)
C20 0.0317(15) 0.0346(14) 0.0327(15) -0.0129(12) 0.0002(12) -0.0087(12)
C21 0.0422(17) 0.0358(15) 0.0265(14) -0.0207(13) 0.0045(11) -0.0049(11)
C22 0.0423(18) 0.0411(16) 0.0498(18) -0.0197(14) 0.0098(14) -0.0162(14)
C23 0.0414(18) 0.058(2) 0.061(2) -0.0303(16) 0.0103(15) -0.0203(16)
C24 0.061(2) 0.0409(17) 0.0423(17) -0.0348(16) 0.0083(14) -0.0084(13)
C25 0.054(2) 0.0329(15) 0.0429(17) -0.0188(14) 0.0001(14) -0.0040(13)
C26 0.0395(17) 0.0380(16) 0.0430(17) -0.0178(14) 0.0032(13) -0.0082(13)
N1 0.0426(14) 0.0311(12) 0.0362(12) -0.0203(11) -0.0023(10) -0.0079(10)
N2 0.075(2) 0.0366(14) 0.0513(16) -0.0297(15) -0.0045(14) -0.0068(12)
N3 0.088(3) 0.070(2) 0.063(2) -0.061(2) -0.0171(19) 0.0032(16)
O1 0.133(3) 0.089(2) 0.121(3) -0.087(2) -0.009(2) -0.0254(19)
O2 0.074(2) 0.101(2) 0.121(3) -0.063(2) -0.002(2) -0.007(2)
O3 0.0553(14) 0.0526(13) 0.0437(12) -0.0285(11) 0.0144(10) -0.0226(10)

loop_
_atom_type_symbol
_atom_type_description
_atom_type_scat_dispersion_real
_atom_type_scat_dispersion_imag
_atom_type_scat_source
C C 0.0033 0.0016 'International Tables Vol C Tables 4.2.6.8 and 6.1.1.4'
H H 0.0000 0.0000 'International Tables Vol C Tables 4.2.6.8 and 6.1.1.4'
N N 0.0061 0.0033 'International Tables Vol C Tables 4.2.6.8 and 6.1.1.4'
O O 0.0106 0.0060 'International Tables Vol C Tables 4.2.6.8 and 6.1.1.4'
Br Br -0.2901 2.4595 'International Tables Vol C Tables 4.2.6.8 and 6.1.1.4'

loop_
_geom_angle_atom_site_label_1
_geom_angle_atom_site_label_2
_geom_angle_atom_site_label_3
_geom_angle_site_symmetry_1
_geom_angle_site_symmetry_3
_geom_angle
_geom_angle_publ_flag
C2 C1 C14 . . 121.2(3) ?
C2 C1 C15 . . 118.2(3) ?
C14 C1 C15 . . 120.3(3) ?
C1 C2 C3 . . 123.1(3) ?
C1 C2 C7 . . 119.1(3) ?
C3 C2 C7 . . 117.7(3) ?
C4 C3 C2 . . 121.8(4) ?
C4 C3 H3 . . 119.1 ?
C2 C3 H3 . . 119.1 ?
C3 C4 C5 . . 120.4(4) ?
C3 C4 H4 . . 119.8 ?
C5 C4 H4 . . 119.8 ?
C6 C5 C4 . . 120.6(4) ?
C6 C5 H5 . . 119.7 ?
C4 C5 H5 . . 119.7 ?
C5 C6 C7 . . 121.2(4) ?
C5 C6 H6 . . 119.4 ?
C7 C6 H6 . . 119.4 ?
C8 C7 C2 . . 119.4(3) ?
C8 C7 C6 . . 122.3(3) ?
C2 C7 C6 . . 118.3(3) ?
C9 C8 C7 . . 122.1(3) ?
C9 C8 H8 . . 118.9 ?
C7 C8 H8 . . 118.9 ?
C8 C9 C10 . . 121.4(4) ?
C8 C9 C14 . . 120.0(3) ?
C10 C9 C14 . . 118.6(4) ?
C11 C10 C9 . . 121.5(4) ?
C11 C10 H10 . . 119.2 ?
C9 C10 H10 . . 119.2 ?
C10 C11 C12 . . 120.2(4) ?
C10 C11 H11 . . 119.9 ?
C12 C11 H11 . . 119.9 ?
C13 C12 C11 . . 120.4(4) ?
C13 C12 H12 . . 119.8 ?
C11 C12 H12 . . 119.8 ?
C12 C13 C14 . . 121.0(4) ?
C12 C13 H13 . . 119.5 ?
C14 C13 H13 . . 119.5 ?
C1 C14 C13 . . 123.7(3) ?
C1 C14 C9 . . 118.1(3) ?
C13 C14 C9 . . 118.1(3) ?
C16 C15 C1 . . 129.6(2) ?
C16 C15 H15 . . 115.2 ?
C1 C15 H15 . . 115.2 ?
C15 C16 N1 . . 121.6(2) ?
C15 C16 C20 . . 122.8(2) ?
N1 C16 C20 . . 115.5(2) ?
C19 C17 N1 . . 104.3(3) ?
C19 C17 H17 . . 127.8 ?
N1 C17 H17 . . 127.8 ?
N2 C18 N1 . . 112.3(3) ?
N2 C18 H18 . . 123.9 ?
N1 C18 H18 . . 123.9 ?
N2 C19 C17 . . 112.9(3) ?
N2 C19 N3 . . 121.2(3) ?
C17 C19 N3 . . 125.9(4) ?
O3 C20 C16 . . 120.7(2) ?
O3 C20 C21 . . 121.2(2) ?
C16 C20 C21 . . 118.0(2) ?
C26 C21 C22 . . 119.1(3) ?
C26 C21 C20 . . 124.6(3) ?
C22 C21 C20 . . 116.3(3) ?
C23 C22 C21 . . 120.5(3) ?
C23 C22 H22 . . 119.8 ?
C21 C22 H22 . . 119.8 ?
C24 C23 C22 . . 119.0(3) ?
C24 C23 H23 . . 120.5 ?
C22 C23 H23 . . 120.5 ?
C23 C24 C25 . . 122.0(3) ?
C23 C24 Br1 . . 117.4(2) ?
C25 C24 Br1 . . 120.6(2) ?
C26 C25 C24 . . 118.4(3) ?
C26 C25 H25 . . 120.8 ?
C24 C25 H25 . . 120.8 ?
C21 C26 C25 . . 121.0(3) ?
C21 C26 H26 . . 119.5 ?
C25 C26 H26 . . 119.5 ?
C17 N1 C18 . . 106.8(2) ?
C17 N1 C16 . . 125.3(2) ?
C18 N1 C16 . . 128.0(2) ?
C18 N2 C19 . . 103.7(3) ?
O1 N3 O2 . . 124.9(4) ?
O1 N3 C19 . . 117.7(4) ?
O2 N3 C19 . . 117.4(3) ?

loop_
_geom_bond_atom_site_label_1
_geom_bond_atom_site_label_2
_geom_bond_site_symmetry_2
_geom_bond_distance
_geom_bond_publ_flag
Br1 C24 . 1.899(3) ?
C1 C2 . 1.405(4) ?
C1 C14 . 1.410(4) ?
C1 C15 . 1.471(4) ?
C2 C3 . 1.419(5) ?
C2 C7 . 1.436(4) ?
C3 C4 . 1.349(5) ?
C3 H3 . 0.9300 ?
C4 C5 . 1.408(6) ?
C4 H4 . 0.9300 ?
C5 C6 . 1.341(6) ?
C5 H5 . 0.9300 ?
C6 C7 . 1.432(5) ?
C6 H6 . 0.9300 ?
C7 C8 . 1.379(5) ?
C8 C9 . 1.379(5) ?
C8 H8 . 0.9300 ?
C9 C10 . 1.417(5) ?
C9 C14 . 1.444(5) ?
C10 C11 . 1.338(7) ?
C10 H10 . 0.9300 ?
C11 C12 . 1.426(7) ?
C11 H11 . 0.9300 ?
C12 C13 . 1.358(5) ?
C12 H12 . 0.9300 ?
C13 C14 . 1.415(5) ?
C13 H13 . 0.9300 ?
C15 C16 . 1.329(4) ?
C15 H15 . 0.9300 ?
C16 N1 . 1.434(3) ?
C16 C20 . 1.487(4) ?
C17 C19 . 1.353(4) ?
C17 N1 . 1.359(4) ?
C17 H17 . 0.9300 ?
C18 N2 . 1.305(4) ?
C18 N1 . 1.365(4) ?
C18 H18 . 0.9300 ?
C19 N2 . 1.351(4) ?
C19 N3 . 1.442(4) ?
C20 O3 . 1.211(3) ?
C20 C21 . 1.497(4) ?
C21 C26 . 1.382(4) ?
C21 C22 . 1.387(4) ?
C22 C23 . 1.387(4) ?
C22 H22 . 0.9300 ?
C23 C24 . 1.365(5) ?
C23 H23 . 0.9300 ?
C24 C25 . 1.380(5) ?
C25 C26 . 1.384(4) ?
C25 H25 . 0.9300 ?
C26 H26 . 0.9300 ?
N3 O1 . 1.222(4) ?
N3 O2 . 1.224(5) ?

loop_
_geom_hbond_atom_site_label_D
_geom_hbond_atom_site_label_H
_geom_hbond_atom_site_label_A
_geom_hbond_site_symmetry_A
_geom_hbond_distance_DH
_geom_hbond_distance_HA
_geom_hbond_distance_DA
_geom_hbond_angle_DHA
C23 H23 O3 2_765 0.93 2.56 3.303(4) 137

loop_
_geom_torsion_atom_site_label_1
_geom_torsion_atom_site_label_2
_geom_torsion_atom_site_label_3
_geom_torsion_atom_site_label_4
_geom_torsion_site_symmetry_1
_geom_torsion_site_symmetry_2
_geom_torsion_site_symmetry_3
_geom_torsion_site_symmetry_4
_geom_torsion
_geom_torsion_publ_flag
C14 C1 C2 C3 . . . . -179.0(3) ?
C15 C1 C2 C3 . . . . 6.7(4) ?
C14 C1 C2 C7 . . . . -0.3(4) ?
C15 C1 C2 C7 . . . . -174.6(2) ?
C1 C2 C3 C4 . . . . -178.6(3) ?
C7 C2 C3 C4 . . . . 2.6(5) ?
C2 C3 C4 C5 . . . . -0.7(5) ?
C3 C4 C5 C6 . . . . -1.4(6) ?
C4 C5 C6 C7 . . . . 1.5(6) ?
C1 C2 C7 C8 . . . . -1.2(4) ?
C3 C2 C7 C8 . . . . 177.6(3) ?
C1 C2 C7 C6 . . . . 178.7(3) ?
C3 C2 C7 C6 . . . . -2.5(4) ?
C5 C6 C7 C8 . . . . -179.5(3) ?
C5 C6 C7 C2 . . . . 0.5(5) ?
C2 C7 C8 C9 . . . . 1.9(5) ?
C6 C7 C8 C9 . . . . -178.0(3) ?
C7 C8 C9 C10 . . . . 177.8(3) ?
C7 C8 C9 C14 . . . . -1.1(5) ?
C8 C9 C10 C11 . . . . -177.3(4) ?
C14 C9 C10 C11 . . . . 1.7(6) ?
C9 C10 C11 C12 . . . . 0.9(7) ?
C10 C11 C12 C13 . . . . -1.6(7) ?
C11 C12 C13 C14 . . . . -0.4(6) ?
C2 C1 C14 C13 . . . . -174.5(3) ?
C15 C1 C14 C13 . . . . -0.3(4) ?
C2 C1 C14 C9 . . . . 1.1(4) ?
C15 C1 C14 C9 . . . . 175.3(3) ?
C12 C13 C14 C1 . . . . 178.5(3) ?
C12 C13 C14 C9 . . . . 3.0(5) ?
C8 C9 C14 C1 . . . . -0.4(4) ?
C10 C9 C14 C1 . . . . -179.4(3) ?
C8 C9 C14 C13 . . . . 175.4(3) ?
C10 C9 C14 C13 . . . . -3.6(5) ?
C2 C1 C15 C16 . . . . -126.2(3) ?
C14 C1 C15 C16 . . . . 59.4(4) ?
C1 C15 C16 N1 . . . . 5.8(5) ?
C1 C15 C16 C20 . . . . -170.6(3) ?
N1 C17 C19 N2 . . . . 1.0(3) ?
N1 C17 C19 N3 . . . . -178.9(3) ?
C15 C16 C20 O3 . . . . 168.5(3) ?
N1 C16 C20 O3 . . . . -8.1(4) ?
C15 C16 C20 C21 . . . . -7.7(4) ?
N1 C16 C20 C21 . . . . 175.6(2) ?
O3 C20 C21 C26 . . . . 118.6(3) ?
C16 C20 C21 C26 . . . . -65.2(4) ?
O3 C20 C21 C22 . . . . -59.7(4) ?
C16 C20 C21 C22 . . . . 116.5(3) ?
C26 C21 C22 C23 . . . . 1.7(4) ?
C20 C21 C22 C23 . . . . -180.0(3) ?
C21 C22 C23 C24 . . . . -1.0(5) ?
C22 C23 C24 C25 . . . . -0.4(5) ?
C22 C23 C24 Br1 . . . . 178.3(2) ?
C23 C24 C25 C26 . . . . 1.2(5) ?
Br1 C24 C25 C26 . . . . -177.4(2) ?
C22 C21 C26 C25 . . . . -0.9(4) ?
C20 C21 C26 C25 . . . . -179.1(3) ?
C24 C25 C26 C21 . . . . -0.5(4) ?
C19 C17 N1 C18 . . . . -0.3(3) ?
C19 C17 N1 C16 . . . . -178.5(2) ?
N2 C18 N1 C17 . . . . -0.5(3) ?
N2 C18 N1 C16 . . . . 177.6(3) ?
C15 C16 N1 C17 . . . . 53.4(4) ?
C20 C16 N1 C17 . . . . -129.9(3) ?
C15 C16 N1 C18 . . . . -124.4(3) ?
C20 C16 N1 C18 . . . . 52.4(4) ?
N1 C18 N2 C19 . . . . 1.0(3) ?
C17 C19 N2 C18 . . . . -1.3(4) ?
N3 C19 N2 C18 . . . . 178.6(3) ?
N2 C19 N3 O1 . . . . 0.2(5) ?
C17 C19 N3 O1 . . . . -180.0(3) ?
N2 C19 N3 O2 . . . . 179.8(3) ?
C17 C19 N3 O2 . . . . -0.3(5) ?

loop_
_cod_related_entry_id
_cod_related_entry_database
_cod_related_entry_code
1 ChemSpider 24742407
